data_4064762
loop_
_publ_author_name
'Ferrer, Montserrat'
'Guti\'errez, Albert'
'Mounir, Mounia'
'Rodr\'iguez, Laura'
'Rossell, Oriol'
'Font-Bardia, Merc\`e'
'G\'omez-Sal, Pilar'
'Mart\'in, Avelino'
'Solans, Xavier'

_publ_section_title
;
 Design and Synthesis of Polytopic Metalloligands Based on Fluoroaryl
 Gold(I) Organometallic Compounds
;
_journal_issue 12
_journal_name_full Organometallics
_journal_page_first 3419
_journal_paper_doi 10.1021/om200318c
_journal_volume 30
_journal_year 2011
_chemical_compound_source 'synthesis as described'
_chemical_formula_moiety 'C11 H4 Br1 F4 N1'
_chemical_formula_sum 'C11 H4 Br F4 N'
_chemical_formula_weight 306.06
_chemical_name_systematic
;
 ?
;
_space_group_IT_number 60
_symmetry_cell_setting orthorhombic
_symmetry_Int_Tables_number 60
_symmetry_space_group_name_Hall '-P 2b 2ac'
_symmetry_space_group_name_H-M 'P c n b'
_atom_sites_solution_hydrogens geom
_atom_sites_solution_primary direct
_atom_sites_solution_secondary difmap
_audit_conform_dict_location ftp://ftp.iucr.org/pub/cif_core.dic
_audit_conform_dict_name cif_core.dic
_audit_conform_dict_version 2.4
_audit_creation_date 2010-12-26T11:46:27-00:00
_audit_creation_method 'WinGX routine CIF_UPDATE'
_cell_angle_alpha 90
_cell_angle_beta 90
_cell_angle_gamma 90
_cell_formula_units_Z 4
_cell_length_a 7.8090(4)
_cell_length_b 10.7469(15)
_cell_length_c 11.8262(14)
_cell_measurement_reflns_used 150
_cell_measurement_temperature 100(2)
_cell_measurement_theta_max 20
_cell_measurement_theta_min 3
_cell_measurement_wavelength 0.71073
_cell_volume 992.48(19)
_computing_cell_refinement 'Dirax/lsq (Duisenberg & Schreurs, 1989-2000)'
_computing_data_collection 'Collect (Nonius BV, 1997-2000)'
_computing_data_reduction 'EvalCCD (Duisenberg & Schreurs 1990-2000)'
_computing_molecular_graphics 'Ortep-3 for Windows (Farrugia, 1997)'
_computing_publication_material 'WinGX publication routines (Farrugia, 1999)'
_computing_structure_refinement 'SHELXL-97 (Sheldrick, 2008)'
_computing_structure_solution 'SHELXS-97(Sheldrick, 2008)'
_diffrn_ambient_temperature 100(2)
_diffrn_detector 'CCD plate'
_diffrn_detector_area_resol_mean 9
_diffrn_measured_fraction_theta_full 0.966
_diffrn_measured_fraction_theta_max 0.966
_diffrn_measurement_device '95mm CCD camera on \k-goniostat'
_diffrn_measurement_device_type KappaCCD
_diffrn_measurement_method 'CCD rotation images, thick slices'
_diffrn_orient_matrix_type X=UH
_diffrn_orient_matrix_UB_11 0.01
_diffrn_orient_matrix_UB_12 0
_diffrn_orient_matrix_UB_13 0
_diffrn_orient_matrix_UB_21 0
_diffrn_orient_matrix_UB_22 0.01
_diffrn_orient_matrix_UB_23 0
_diffrn_orient_matrix_UB_31 0
_diffrn_orient_matrix_UB_32 0
_diffrn_orient_matrix_UB_33 0.01
_diffrn_radiation_monochromator graphite
_diffrn_radiation_probe x-ray
_diffrn_radiation_type MoK\a
_diffrn_radiation_wavelength 0.71073
_diffrn_reflns_av_R_equivalents 0.0669
_diffrn_reflns_av_unetI/netI 0.068
_diffrn_reflns_limit_h_max 9
_diffrn_reflns_limit_h_min -9
_diffrn_reflns_limit_k_max 13
_diffrn_reflns_limit_k_min -13
_diffrn_reflns_limit_l_max 15
_diffrn_reflns_limit_l_min 0
_diffrn_reflns_number 8734
_diffrn_reflns_reduction_process
;
 Scaled and merged with Sortav
 R.H. Blessing, (1987) Cryst. Rev. 1, 3-58
 R.H. Blessing, (1989) J. Appl. Cryst. 22, 396-397
;
_diffrn_reflns_theta_full 27.49
_diffrn_reflns_theta_max 27.49
_diffrn_reflns_theta_min 3.13
_diffrn_source 'Enraf Nonius FR590'
_exptl_absorpt_coefficient_mu 4.173
_exptl_absorpt_correction_T_max 0.34
_exptl_absorpt_correction_T_min 0.177
_exptl_absorpt_correction_type multi-scan
_exptl_absorpt_process_details
;
 R.H. Blessing, Acta Cryst. (1995), A51, 33-38
;
_exptl_crystal_colour colourless
_exptl_crystal_density_diffrn 2.048
_exptl_crystal_density_method 'not measured'
_exptl_crystal_description prism
_exptl_crystal_F_000 592
_exptl_crystal_size_max 0.45
_exptl_crystal_size_mid 0.35
_exptl_crystal_size_min 0.33
_refine_diff_density_max 0.805
_refine_diff_density_min -1.122
_refine_diff_density_rms 0.161
_refine_ls_extinction_method none
_refine_ls_goodness_of_fit_ref 1.09
_refine_ls_hydrogen_treatment constr
_refine_ls_matrix_type full
_refine_ls_number_parameters 80
_refine_ls_number_reflns 1105
_refine_ls_number_restraints 0
_refine_ls_restrained_S_all 1.09
_refine_ls_R_factor_all 0.059
_refine_ls_R_factor_gt 0.0365
_refine_ls_shift/su_max 0
_refine_ls_shift/su_mean 0
_refine_ls_structure_factor_coef Fsqd
_refine_ls_weighting_details 'calc w=1/[\s^2^(Fo^2^)+(0.0316P)^2^+0.7365P] where P=(Fo^2^+2Fc^2^)/3'
_refine_ls_weighting_scheme calc
_refine_ls_wR_factor_gt 0.0846
_refine_ls_wR_factor_ref 0.0944
_reflns_number_gt 806
_reflns_number_total 1105
_reflns_threshold_expression >2\s(I)
_cod_data_source_file om200318c_si_001.cif
_cod_data_source_block BrC6F4py
_cod_original_formula_sum 'C11 H4 Br1 F4 N1'
_cod_database_code 4064762

loop_
_symmetry_equiv_pos_as_xyz
'x, y, z'
'-x, -y+1/2, z'
'x+1/2, -y, -z+1/2'
'-x+1/2, y+1/2, -z+1/2'
'-x, -y, -z'
'x, y-1/2, -z'
'-x-1/2, y, z-1/2'
'x-1/2, -y-1/2, z-1/2'

loop_
_atom_site_label
_atom_site_type_symbol
_atom_site_fract_x
_atom_site_fract_y
_atom_site_fract_z
_atom_site_U_iso_or_equiv
_atom_site_adp_type
_atom_site_occupancy
_atom_site_symmetry_multiplicity
_atom_site_calc_flag
_atom_site_refinement_flags
C1 C 0 0.25 0.3924(4) 0.0123(10) Uani 1 2 d S
C2 C 0.0819(4) 0.3429(3) 0.4531(3) 0.0114(7) Uani 1 1 d .
C3 C 0.0806(4) 0.3427(3) 0.5698(2) 0.0105(7) Uani 1 1 d .
C4 C 0 0.25 0.6323(4) 0.0093(9) Uani 1 2 d S
C5 C 0 0.25 0.7590(3) 0.0071(9) Uani 1 2 d S
C6 C -0.0663(4) 0.3503(3) 0.8188(3) 0.0131(7) Uani 1 1 d .
H6 H -0.1106 0.4191 0.7811 0.016 Uiso 1 1 calc R
C7 C -0.0648(5) 0.3453(4) 0.9359(3) 0.0142(7) Uani 1 1 d .
H7 H -0.1115 0.4118 0.9755 0.017 Uiso 1 1 calc R
Br1 Br 0 0.25 0.23302(3) 0.0126(2) Uani 1 2 d S
F1 F 0.1673(2) 0.43447(18) 0.39859(14) 0.0148(4) Uani 1 1 d .
F2 F 0.1630(2) 0.43568(18) 0.62368(14) 0.0147(4) Uani 1 1 d .
N1 N 0 0.25 0.9953(3) 0.0132(9) Uani 1 2 d S

loop_
_atom_site_aniso_label
_atom_site_aniso_U_11
_atom_site_aniso_U_22
_atom_site_aniso_U_33
_atom_site_aniso_U_23
_atom_site_aniso_U_13
_atom_site_aniso_U_12
C1 0.008(2) 0.019(3) 0.011(2) 0 0 0.004(2)
C2 0.0118(17) 0.0110(17) 0.0114(15) 0.0048(13) 0.0025(13) -0.0001(14)
C3 0.0080(17) 0.0108(17) 0.0127(16) -0.0040(13) -0.0017(13) -0.0005(15)
C4 0.009(2) 0.011(2) 0.008(2) 0 0 0.002(2)
C5 0.005(2) 0.012(2) 0.0043(19) 0 0 -0.0039(19)
C6 0.0139(16) 0.0113(17) 0.0140(17) 0.0014(14) -0.0004(13) -0.0001(15)
C7 0.0134(16) 0.0172(18) 0.0121(17) -0.0046(14) -0.0002(13) 0.0000(16)
Br1 0.0122(3) 0.0174(3) 0.0083(3) 0 0 0.0007(2)
F1 0.0176(10) 0.0137(10) 0.0130(9) 0.0026(8) 0.0010(8) -0.0027(9)
F2 0.0171(10) 0.0130(10) 0.0140(9) -0.0018(8) -0.0012(8) -0.0052(9)
N1 0.0114(19) 0.018(2) 0.0100(19) 0 0 -0.0005(17)

loop_
_atom_type_symbol
_atom_type_description
_atom_type_scat_dispersion_real
_atom_type_scat_dispersion_imag
_atom_type_scat_source
C C 0.0033 0.0016 'International Tables Vol C Tables 4.2.6.8 and 6.1.1.4'
H H 0 0 'International Tables Vol C Tables 4.2.6.8 and 6.1.1.4'
Br Br -0.2901 2.4595 'International Tables Vol C Tables 4.2.6.8 and 6.1.1.4'
F F 0.0171 0.0103 'International Tables Vol C Tables 4.2.6.8 and 6.1.1.4'
N N 0.0061 0.0033 'International Tables Vol C Tables 4.2.6.8 and 6.1.1.4'

loop_
_exptl_crystal_face_index_h
_exptl_crystal_face_index_k
_exptl_crystal_face_index_l
_exptl_crystal_face_perp_dist
-7 1 0 0.125
15 1 0 0.25
1 12 1 0.452
-1 -12 -1 0.291
0 1 -13 0.193
0 -1 18 0.139
0 1 4 0.175

loop_
_geom_angle_atom_site_label_1
_geom_angle_atom_site_label_2
_geom_angle_atom_site_label_3
_geom_angle
_geom_angle_site_symmetry_1
_geom_angle_site_symmetry_3
C2 C1 C2 117.6(4) . 2
C2 C1 Br1 121.2(2) . .
C2 C1 Br1 121.2(2) 2 .
F1 C2 C3 118.8(3) . .
F1 C2 C1 120.3(3) . .
C3 C2 C1 120.9(3) . .
F2 C3 C2 117.9(3) . .
F2 C3 C4 119.7(3) . .
C2 C3 C4 122.4(3) . .
C3 C4 C3 115.8(4) 2 .
C3 C4 C5 122.1(2) 2 .
C3 C4 C5 122.1(2) . .
C6 C5 C6 118.9(4) 2 .
C6 C5 C4 120.6(2) 2 .
C6 C5 C4 120.6(2) . .
C7 C6 C5 118.3(3) . .
N1 C7 C6 123.8(3) . .
C7 N1 C7 116.8(4) 2 .

loop_
_geom_bond_atom_site_label_1
_geom_bond_atom_site_label_2
_geom_bond_distance
_geom_bond_site_symmetry_2
C1 C2 1.386(4) .
C1 C2 1.386(4) 2
C1 Br1 1.884(5) .
C2 F1 1.352(4) .
C2 C3 1.381(4) .
C3 F2 1.349(4) .
C3 C4 1.391(4) .
C4 C3 1.391(4) 2
C4 C5 1.499(6) .
C5 C6 1.389(4) 2
C5 C6 1.389(4) .
C6 C7 1.386(4) .
C7 N1 1.341(4) .
N1 C7 1.341(4) 2
